data_8100694
loop_
_publ_author_name
'Ramazani, Ali'
'Morsali, Ali'
'Noshiranzadeh, Nader'
'Mohammadi, Bagher'
'Souldozi, Ali'
'Jamali, Fahimeh'
'Gouranlou, Farideh'

_publ_section_title
;
Crystal structure of methyl 3-oxo-3H-benzo[f]chromene-1-carboxylate, 
C~15~H~10~O~4~
;
_journal_issue 3
_journal_name_full 'Zeitschrift f\"ur Kristallographie - New Crystal Structures'
_journal_page_first 393
_journal_page_last 394
_journal_volume 217
_journal_year 2002
_chemical_formula_moiety 'C15 H10 O4'
_chemical_formula_structural 'C15 H10 O4'
_chemical_formula_sum 'C15 H10 O4'
_chemical_formula_weight 254.23
_chemical_melting_point 140
_space_group_IT_number 14
_symmetry_cell_setting monoclinic
_symmetry_space_group_name_Hall '-P 2ybc'
_symmetry_space_group_name_H-M 'P 1 21/c 1'
_cell_angle_alpha 90.00
_cell_angle_beta 96.205(4)
_cell_angle_gamma 90.00
_cell_formula_units_Z 4
_cell_length_a 12.2461(19)
_cell_length_b 10.5414(18)
_cell_length_c 8.9115(15)
_cell_measurement_temperature 110(2)
_cell_volume 1143.7(3)
_diffrn_ambient_temperature 110(2)
_exptl_crystal_density_diffrn 1.477
_cod_depositor_comments
;
The following automatic conversions were performed:
'_symmetry_cell_setting' value 'Monoclinic' changed to 'monoclinic'
according to '/home/saulius/struct/CIF-dictionaries/cif_core.dic'
dictionary named 'cif_core.dic' version 2.4.1 from 2010-06-29.

Automatic conversion script
Id: cif_fix_enum 1527 2010-12-29 10:47:43Z saulius 
;
_cod_original_sg_symbol_H-M 'P 21/c'
_cod_database_code 8100694

loop_
_symmetry_equiv_pos_as_xyz
'x, y, z'
'-x, y+1/2, -z+1/2'
'-x, -y, -z'
'x, -y-1/2, z-1/2'

loop_
_atom_site_label
_atom_site_type_symbol
_atom_site_fract_x
_atom_site_fract_y
_atom_site_fract_z
_atom_site_U_iso_or_equiv
_atom_site_adp_type
_atom_site_occupancy
_atom_site_symmetry_multiplicity
_atom_site_calc_flag
_atom_site_refinement_flags
_atom_site_disorder_assembly
_atom_site_disorder_group
O1 O 0.08082(13) 0.81516(14) 0.22892(16) 0.0314(4) Uani 1 4 d . . .
O2 O -0.03193(14) 0.70935(16) 0.36038(18) 0.0396(5) Uani 1 4 d . . .
O3 O 0.27657(13) 0.40375(15) 0.18976(17) 0.0351(4) Uani 1 4 d . . .
O4 O 0.18126(13) 0.42810(14) -0.03819(16) 0.0331(4) Uani 1 4 d . . .
C1 C 0.03990(19) 0.7029(2) 0.2772(2) 0.0301(5) Uani 1 4 d . . .
C2 C 0.08773(19) 0.5889(2) 0.2230(2) 0.0297(5) Uani 1 4 d . . .
H2 H 0.0533(18) 0.504(2) 0.257(2) 0.033(6) Uiso 1 4 d . . .
C3 C 0.17243(18) 0.5925(2) 0.1382(2) 0.0269(5) Uani 1 4 d . . .
C4 C 0.21851(18) 0.7121(2) 0.0954(2) 0.0244(5) Uani 1 4 d . . .
C5 C 0.16704(18) 0.8199(2) 0.1421(2) 0.0268(5) Uani 1 4 d . . .
C6 C 0.31115(18) 0.7297(2) 0.0097(2) 0.0265(5) Uani 1 4 d . . .
C7 C 0.34278(19) 0.8556(2) -0.0239(2) 0.0285(5) Uani 1 4 d . . .
C8 C 0.2834(2) 0.9604(2) 0.0255(2) 0.0319(6) Uani 1 4 d . . .
H8 H 0.3076(19) 1.048(2) -0.001(3) 0.040(7) Uiso 1 4 d . . .
C9 C 0.1975(2) 0.9440(2) 0.1070(2) 0.0309(5) Uani 1 4 d . . .
H9 H 0.1579(19) 1.013(2) 0.142(2) 0.035(7) Uiso 1 4 d . . .
C10 C 0.3746(2) 0.6307(2) -0.0416(3) 0.0315(6) Uani 1 4 d . . .
H10 H 0.3582(18) 0.548(2) -0.023(2) 0.030(6) Uiso 1 4 d . . .
C11 C 0.4622(2) 0.6525(2) -0.1216(3) 0.0340(6) Uani 1 4 d . . .
H11 H 0.5041(18) 0.580(2) -0.152(2) 0.031(6) Uiso 1 4 d . . .
C12 C 0.49195(19) 0.7767(2) -0.1555(2) 0.0338(6) Uani 1 4 d . . .
H12 H 0.5570(18) 0.793(2) -0.219(2) 0.026(6) Uiso 1 4 d . . .
C13 C 0.4329(2) 0.8756(2) -0.1076(2) 0.0321(6) Uani 1 4 d . . .
H13 H 0.4528(18) 0.963(2) -0.136(2) 0.031(6) Uiso 1 4 d . . .
C14 C 0.21708(18) 0.4649(2) 0.1010(2) 0.0276(5) Uani 1 4 d . . .
C15 C 0.2224(2) 0.3051(2) -0.0810(3) 0.0363(6) Uani 1 4 d . . .
H15A H 0.188(2) 0.237(3) -0.019(3) 0.057(8) Uiso 1 4 d . . .
H15B H 0.199(2) 0.293(3) -0.195(4) 0.068(9) Uiso 1 4 d . . .
H15C H 0.307(2) 0.302(2) -0.060(3) 0.043(7) Uiso 1 4 d . . .

loop_
_atom_site_aniso_label
_atom_site_aniso_U_11
_atom_site_aniso_U_22
_atom_site_aniso_U_33
_atom_site_aniso_U_23
_atom_site_aniso_U_13
_atom_site_aniso_U_12
O1 0.0299(9) 0.0326(9) 0.0328(8) -0.0014(7) 0.0084(7) 0.0027(7)
O2 0.0322(10) 0.0451(11) 0.0440(10) -0.0033(8) 0.0153(8) -0.0011(8)
O3 0.0345(10) 0.0346(9) 0.0363(9) 0.0021(7) 0.0042(8) 0.0035(7)
O4 0.0350(10) 0.0287(9) 0.0354(9) -0.0033(7) 0.0026(7) 0.0036(7)
C1 0.0265(13) 0.0335(13) 0.0305(11) 0.0000(10) 0.0036(10) 0.0007(10)
C2 0.0273(13) 0.0302(13) 0.0321(11) 0.0004(10) 0.0053(10) -0.0013(10)
C3 0.0254(12) 0.0287(12) 0.0262(10) -0.0013(9) 0.0016(10) 0.0016(9)
C4 0.0248(12) 0.0260(11) 0.0221(10) -0.0006(9) 0.0007(9) 0.0024(9)
C5 0.0242(12) 0.0310(12) 0.0250(10) -0.0019(9) 0.0017(10) 0.0009(9)
C6 0.0269(12) 0.0292(12) 0.0227(10) 0.0003(9) -0.0008(9) 0.0019(10)
C7 0.0294(13) 0.0306(12) 0.0249(10) 0.0014(9) -0.0005(10) 0.0012(10)
C8 0.0375(14) 0.0273(12) 0.0310(12) 0.0020(10) 0.0043(11) 0.0019(10)
C9 0.0366(14) 0.0272(13) 0.0291(11) -0.0019(10) 0.0041(11) 0.0047(10)
C10 0.0326(14) 0.0282(13) 0.0341(12) -0.0010(10) 0.0059(11) 0.0009(10)
C11 0.0297(14) 0.0387(14) 0.0340(12) -0.0029(11) 0.0049(11) 0.0038(11)
C12 0.0273(14) 0.0441(15) 0.0300(12) 0.0035(10) 0.0038(11) -0.0021(11)
C13 0.0337(14) 0.0342(14) 0.0286(12) 0.0056(10) 0.0039(11) -0.0018(11)
C14 0.0253(12) 0.0272(12) 0.0309(11) 0.0011(10) 0.0062(10) -0.0041(10)
C15 0.0376(16) 0.0299(13) 0.0420(15) -0.0053(11) 0.0070(13) 0.0039(11)

loop_
_geom_bond_atom_site_label_1
_geom_bond_atom_site_label_2
_geom_bond_distance
_geom_bond_site_symmetry_2
_geom_bond_publ_flag
O1 C1 1.372(3) . ?
O1 C5 1.376(3) . ?
O2 C1 1.212(3) . ?
O3 C14 1.203(3) . ?
O4 C14 1.328(3) . ?
O4 C15 1.457(3) . ?
C1 C2 1.443(3) . ?
C2 C3 1.348(3) . ?
C3 C4 1.450(3) . ?
C3 C14 1.503(3) . ?
C4 C5 1.385(3) . ?
C4 C6 1.446(3) . ?
C5 C9 1.405(3) . ?
C6 C10 1.407(3) . ?
C6 C7 1.424(3) . ?
C7 C13 1.414(3) . ?
C7 C8 1.419(3) . ?
C8 C9 1.352(3) . ?
C10 C11 1.370(3) . ?
C11 C12 1.401(3) . ?
C12 C13 1.362(3) . ?

loop_
_cod_related_entry_id
_cod_related_entry_database
_cod_related_entry_code
1 ChemSpider 21122373
